data_7108948
loop_
_publ_author_name
'Hiroaki Shoji'
'Seiya Kobatake'

_publ_section_title
;
 Thermal bleaching reactions of photochromic diarylethenes with
 thiophene-S,S-dioxide for a light-starting irreversible thermosensor
;
_journal_name_full Chem.Commun.
_journal_page_first 2362
_journal_paper_doi 10.1039/c3cc00053b
_journal_volume 49
_journal_year 2013
_chemical_formula_moiety 'C28 H20 F6 S '
_chemical_formula_sum 'C28 H20 F6 S'
_chemical_formula_weight 502.51
_chemical_name_systematic
;
?
;
_space_group_IT_number 14
_symmetry_cell_setting monoclinic
_symmetry_space_group_name_Hall '-P 2ybc'
_symmetry_space_group_name_H-M 'P 1 21/c 1'
_atom_sites_solution_hydrogens geom
_atom_sites_solution_primary direct
_atom_sites_solution_secondary difmap
_audit_creation_method SHELXL-97
_cell_angle_alpha 90.00
_cell_angle_beta 95.32(4)
_cell_angle_gamma 90.00
_cell_formula_units_Z 4
_cell_length_a 6.720(3)
_cell_length_b 21.116(12)
_cell_length_c 16.274(9)
_cell_measurement_reflns_used 16977
_cell_measurement_temperature 123(2)
_cell_measurement_theta_max 27.5
_cell_measurement_theta_min 3.0
_cell_volume 2299(2)
_computing_cell_refinement PROCESS-AUTO
_computing_data_collection PROCESS-AUTO
_computing_data_reduction CrystalStructure
_computing_molecular_graphics ORTEP-3
_computing_publication_material 'CrystalStructure 3.6.0'
_computing_structure_refinement 'SHELXL-97 (Sheldrick, 1997)'
_computing_structure_solution SIR92
_diffrn_ambient_temperature 123(2)
_diffrn_detector_area_resol_mean 10.00
_diffrn_measured_fraction_theta_full 0.998
_diffrn_measured_fraction_theta_max 0.998
_diffrn_measurement_device_type 'Rigaku RAXIS-RAPID'
_diffrn_measurement_method \w
_diffrn_radiation_monochromator graphite
_diffrn_radiation_source 'fine-focus sealed tube'
_diffrn_radiation_type MoK\a
_diffrn_radiation_wavelength 0.71075
_diffrn_reflns_av_R_equivalents 0.1086
_diffrn_reflns_av_sigmaI/netI 0.0890
_diffrn_reflns_limit_h_max 8
_diffrn_reflns_limit_h_min -8
_diffrn_reflns_limit_k_max 27
_diffrn_reflns_limit_k_min -27
_diffrn_reflns_limit_l_max 20
_diffrn_reflns_limit_l_min -21
_diffrn_reflns_number 19825
_diffrn_reflns_theta_full 27.48
_diffrn_reflns_theta_max 27.48
_diffrn_reflns_theta_min 3.04
_exptl_absorpt_coefficient_mu 0.205
_exptl_absorpt_correction_type none
_exptl_crystal_colour colorless
_exptl_crystal_density_diffrn 1.452
_exptl_crystal_density_method 'not measured'
_exptl_crystal_description needle
_exptl_crystal_F_000 1032
_exptl_crystal_size_max 0.50
_exptl_crystal_size_mid 0.10
_exptl_crystal_size_min 0.10
_refine_diff_density_max 0.277
_refine_diff_density_min -0.417
_refine_diff_density_rms 0.065
_refine_ls_extinction_method none
_refine_ls_goodness_of_fit_ref 1.008
_refine_ls_hydrogen_treatment constr
_refine_ls_matrix_type full
_refine_ls_number_parameters 319
_refine_ls_number_reflns 5273
_refine_ls_number_restraints 0
_refine_ls_restrained_S_all 1.008
_refine_ls_R_factor_all 0.1080
_refine_ls_R_factor_gt 0.0613
_refine_ls_shift/su_max 0.000
_refine_ls_shift/su_mean 0.000
_refine_ls_structure_factor_coef Fsqd
_refine_ls_weighting_details 'calc w=1/[\s^2^(Fo^2^)+(0.0784P)^2^+0.0000P] where P=(Fo^2^+2Fc^2^)/3'
_refine_ls_weighting_scheme calc
_refine_ls_wR_factor_gt 0.1509
_refine_ls_wR_factor_ref 0.1668
_reflns_number_gt 3008
_reflns_number_total 5266
_reflns_threshold_expression >2sigma(I)
_cod_data_source_file c3cc00053b.txt
_cod_data_source_block shelxl2
_cod_original_formula_sum 'C28 H20 F6 S '
_cod_database_code 7108948

loop_
_symmetry_equiv_pos_as_xyz
'x, y, z'
'-x, y+1/2, -z+1/2'
'-x, -y, -z'
'x, -y-1/2, z-1/2'

loop_
_atom_site_label
_atom_site_type_symbol
_atom_site_fract_x
_atom_site_fract_y
_atom_site_fract_z
_atom_site_U_iso_or_equiv
_atom_site_adp_type
_atom_site_occupancy
_atom_site_symmetry_multiplicity
_atom_site_calc_flag
_atom_site_refinement_flags
S1 S 0.64325(10) 0.11757(3) 0.43110(5) 0.0342(2) Uani 1 1 d .
F1 F 0.1394(3) 0.05130(9) 0.15899(14) 0.0671(7) Uani 1 1 d .
F2 F 0.2861(3) 0.13213(11) 0.11134(12) 0.0582(6) Uani 1 1 d .
F3 F -0.1949(3) 0.10541(10) 0.14876(14) 0.0606(6) Uani 1 1 d .
F4 F -0.0621(3) 0.17050(10) 0.06764(12) 0.0593(6) Uani 1 1 d .
F5 F -0.2475(2) 0.20190(9) 0.23529(12) 0.0441(5) Uani 1 1 d .
F6 F -0.0307(3) 0.25711(8) 0.17591(12) 0.0495(5) Uani 1 1 d .
C1 C 0.4251(4) 0.14808(13) 0.37860(18) 0.0301(6) Uani 1 1 d .
C2 C 0.3910(4) 0.11721(13) 0.30183(18) 0.0307(6) Uani 1 1 d .
C3 C 0.5369(4) 0.07064(13) 0.28818(19) 0.0324(7) Uani 1 1 d .
H3 H 0.5328 0.0461 0.2406 0.039 Uiso 1 1 calc R
C4 C 0.6822(4) 0.06545(13) 0.35105(19) 0.0328(7) Uani 1 1 d .
C5 C 0.8595(4) 0.02411(14) 0.35815(19) 0.0328(7) Uani 1 1 d .
C6 C 0.8586(4) -0.03221(15) 0.3133(2) 0.0398(8) Uani 1 1 d .
H6 H 0.7448 -0.0438 0.2798 0.048 Uiso 1 1 calc R
C7 C 1.0249(4) -0.07090(15) 0.3181(2) 0.0433(8) Uani 1 1 d .
H7 H 1.0230 -0.1083 0.2878 0.052 Uiso 1 1 calc R
C8 C 1.1944(4) -0.05405(15) 0.3681(2) 0.0410(8) Uani 1 1 d .
H8 H 1.3066 -0.0800 0.3712 0.049 Uiso 1 1 calc R
C9 C 1.1971(4) 0.00104(14) 0.4131(2) 0.0369(7) Uani 1 1 d .
H9 H 1.3113 0.0123 0.4466 0.044 Uiso 1 1 calc R
C10 C 1.0304(4) 0.03983(14) 0.40873(19) 0.0353(7) Uani 1 1 d .
H10 H 1.0328 0.0768 0.4399 0.042 Uiso 1 1 calc R
C11 C 0.2207(4) 0.13652(13) 0.25077(18) 0.0313(7) Uani 1 1 d .
C12 C 0.1569(4) 0.11485(15) 0.16625(19) 0.0373(7) Uani 1 1 d .
C13 C -0.0468(4) 0.14761(15) 0.14456(19) 0.0371(7) Uani 1 1 d .
C14 C -0.0609(4) 0.19945(14) 0.2102(2) 0.0363(7) Uani 1 1 d .
C15 C 0.0998(4) 0.18342(13) 0.27690(18) 0.0307(6) Uani 1 1 d .
C16 C 0.3009(4) 0.19498(13) 0.40690(18) 0.0319(7) Uani 1 1 d .
C17 C 0.1355(4) 0.21408(13) 0.35337(19) 0.0316(7) Uani 1 1 d .
C18 C 0.0008(4) 0.26634(14) 0.37424(19) 0.0363(7) Uani 1 1 d .
H18 H -0.1287 0.2552 0.3842 0.044 Uiso 1 1 calc R
C19 C 0.0477(4) 0.32749(15) 0.37997(19) 0.0375(7) Uani 1 1 d .
H19 H -0.0524 0.3543 0.3952 0.045 Uiso 1 1 calc R
C20 C 0.2375(4) 0.35808(14) 0.3653(2) 0.0368(7) Uani 1 1 d .
C21 C 0.2899(5) 0.41496(16) 0.4053(2) 0.0456(8) Uani 1 1 d .
H21 H 0.2047 0.4325 0.4410 0.055 Uiso 1 1 calc R
C22 C 0.4661(5) 0.44568(16) 0.3928(2) 0.0493(9) Uani 1 1 d .
H22 H 0.4985 0.4834 0.4205 0.059 Uiso 1 1 calc R
C23 C 0.5939(5) 0.42108(15) 0.3399(2) 0.0471(9) Uani 1 1 d .
H23 H 0.7127 0.4418 0.3318 0.057 Uiso 1 1 calc R
C24 C 0.5443(4) 0.36533(15) 0.2988(2) 0.0418(8) Uani 1 1 d .
H24 H 0.6297 0.3485 0.2626 0.050 Uiso 1 1 calc R
C25 C 0.3676(4) 0.33418(14) 0.3111(2) 0.0381(7) Uani 1 1 d .
H25 H 0.3357 0.2968 0.2828 0.046 Uiso 1 1 calc R
C26 C 0.3347(4) 0.22244(14) 0.4934(2) 0.0368(7) Uani 1 1 d .
H26 H 0.2343 0.2557 0.4970 0.044 Uiso 1 1 calc R
C27 C 0.2939(5) 0.17252(17) 0.5579(2) 0.0464(8) Uani 1 1 d .
H27A H 0.1569 0.1592 0.5494 0.070 Uiso 1 1 calc R
H27B H 0.3193 0.1903 0.6121 0.070 Uiso 1 1 calc R
H27C H 0.3799 0.1367 0.5526 0.070 Uiso 1 1 calc R
C28 C 0.5392(4) 0.25390(16) 0.5134(2) 0.0450(8) Uani 1 1 d .
H28A H 0.6415 0.2220 0.5175 0.068 Uiso 1 1 calc R
H28B H 0.5405 0.2761 0.5649 0.068 Uiso 1 1 calc R
H28C H 0.5635 0.2832 0.4704 0.068 Uiso 1 1 calc R

loop_
_atom_site_aniso_label
_atom_site_aniso_U_11
_atom_site_aniso_U_22
_atom_site_aniso_U_33
_atom_site_aniso_U_23
_atom_site_aniso_U_13
_atom_site_aniso_U_12
S1 0.0309(4) 0.0310(4) 0.0392(4) -0.0003(3) -0.0046(3) 0.0043(3)
F1 0.0882(15) 0.0330(11) 0.0717(15) -0.0082(10) -0.0382(12) 0.0054(11)
F2 0.0384(10) 0.0942(16) 0.0417(11) -0.0018(11) 0.0024(9) 0.0083(10)
F3 0.0418(10) 0.0640(14) 0.0766(15) -0.0236(12) 0.0081(10) -0.0164(10)
F4 0.0638(12) 0.0740(14) 0.0392(11) 0.0157(10) 0.0000(10) 0.0269(11)
F5 0.0296(8) 0.0463(11) 0.0554(12) 0.0014(9) -0.0013(8) 0.0048(8)
F6 0.0524(11) 0.0348(10) 0.0581(12) 0.0201(9) -0.0127(9) -0.0029(8)
C1 0.0268(13) 0.0243(14) 0.0384(17) 0.0057(13) -0.0021(12) 0.0005(11)
C2 0.0314(14) 0.0254(14) 0.0346(16) 0.0022(13) -0.0006(12) -0.0009(12)
C3 0.0326(14) 0.0247(14) 0.0394(17) 0.0006(13) 0.0004(13) -0.0008(12)
C4 0.0306(14) 0.0263(14) 0.0413(18) 0.0044(13) 0.0024(13) -0.0004(12)
C5 0.0288(14) 0.0306(15) 0.0387(17) 0.0049(13) 0.0013(13) 0.0019(12)
C6 0.0353(15) 0.0352(17) 0.0475(19) -0.0005(15) -0.0028(14) 0.0050(13)
C7 0.0447(17) 0.0339(17) 0.050(2) -0.0031(15) -0.0024(16) 0.0080(14)
C8 0.0361(16) 0.0386(18) 0.0483(19) 0.0082(15) 0.0034(15) 0.0099(14)
C9 0.0309(14) 0.0357(17) 0.0437(18) 0.0058(15) 0.0004(13) -0.0002(13)
C10 0.0351(15) 0.0259(15) 0.0442(18) 0.0037(14) 0.0001(13) -0.0010(12)
C11 0.0297(14) 0.0257(14) 0.0376(17) 0.0048(13) -0.0018(13) -0.0041(12)
C12 0.0366(16) 0.0342(16) 0.0398(18) 0.0042(14) -0.0039(14) -0.0003(14)
C13 0.0324(15) 0.0436(18) 0.0346(17) 0.0093(14) -0.0010(13) -0.0037(13)
C14 0.0315(15) 0.0318(16) 0.0442(18) 0.0104(14) -0.0033(13) -0.0020(13)
C15 0.0266(13) 0.0283(15) 0.0366(17) 0.0058(13) 0.0008(12) -0.0019(12)
C16 0.0313(14) 0.0269(15) 0.0368(17) 0.0037(13) -0.0009(13) -0.0033(12)
C17 0.0291(14) 0.0241(14) 0.0417(18) 0.0033(13) 0.0036(13) -0.0015(12)
C18 0.0297(14) 0.0389(17) 0.0399(18) 0.0030(15) 0.0007(13) 0.0025(13)
C19 0.0368(15) 0.0372(17) 0.0386(18) 0.0016(14) 0.0035(14) 0.0094(14)
C20 0.0383(16) 0.0284(15) 0.0424(18) 0.0031(14) -0.0024(14) 0.0057(13)
C21 0.0538(19) 0.0399(19) 0.043(2) -0.0011(16) 0.0021(16) 0.0071(16)
C22 0.061(2) 0.0316(17) 0.052(2) -0.0007(16) -0.0112(18) -0.0024(17)
C23 0.0443(17) 0.0333(17) 0.061(2) 0.0057(16) -0.0082(17) -0.0021(15)
C24 0.0372(16) 0.0372(17) 0.051(2) 0.0103(16) 0.0034(15) 0.0018(14)
C25 0.0415(16) 0.0255(15) 0.0464(19) 0.0028(14) -0.0004(15) 0.0011(13)
C26 0.0333(15) 0.0333(16) 0.0433(18) -0.0029(14) 0.0004(14) 0.0050(13)
C27 0.0522(19) 0.053(2) 0.0342(18) 0.0038(16) 0.0040(15) 0.0089(17)
C28 0.0373(16) 0.046(2) 0.051(2) -0.0136(16) -0.0027(15) 0.0016(15)

loop_
_atom_type_symbol
_atom_type_description
_atom_type_scat_dispersion_real
_atom_type_scat_dispersion_imag
_atom_type_scat_source
C C 0.0033 0.0016 'International Tables Vol C Tables 4.2.6.8 and 6.1.1.4'
H H 0.0000 0.0000 'International Tables Vol C Tables 4.2.6.8 and 6.1.1.4'
F F 0.0171 0.0103 'International Tables Vol C Tables 4.2.6.8 and 6.1.1.4'
S S 0.1246 0.1234 'International Tables Vol C Tables 4.2.6.8 and 6.1.1.4'

loop_
_geom_angle_atom_site_label_1
_geom_angle_atom_site_label_2
_geom_angle_atom_site_label_3
_geom_angle
C4 S1 C1 92.56(14)
C16 C1 C2 124.5(3)
C16 C1 S1 126.7(2)
C2 C1 S1 108.8(2)
C1 C2 C11 116.4(3)
C1 C2 C3 113.7(2)
C11 C2 C3 129.9(3)
C4 C3 C2 113.5(3)
C3 C4 C5 129.0(3)
C3 C4 S1 111.5(2)
C5 C4 S1 119.5(2)
C10 C5 C6 118.5(3)
C10 C5 C4 121.5(3)
C6 C5 C4 120.0(3)
C7 C6 C5 120.7(3)
C6 C7 C8 119.9(3)
C9 C8 C7 120.1(3)
C8 C9 C10 120.2(3)
C9 C10 C5 120.6(3)
C15 C11 C2 119.8(3)
C15 C11 C12 112.5(3)
C2 C11 C12 127.5(3)
F1 C12 F2 105.4(3)
F1 C12 C11 113.9(3)
F2 C12 C11 112.6(2)
F1 C12 C13 110.9(2)
F2 C12 C13 109.7(2)
C11 C12 C13 104.4(3)
F4 C13 F3 107.1(2)
F4 C13 C14 112.9(3)
F3 C13 C14 110.1(3)
F4 C13 C12 111.5(3)
F3 C13 C12 109.7(2)
C14 C13 C12 105.7(2)
F5 C14 F6 105.4(2)
F5 C14 C15 114.6(3)
F6 C14 C15 112.0(2)
F5 C14 C13 110.7(2)
F6 C14 C13 109.2(3)
C15 C14 C13 104.8(2)
C11 C15 C17 123.4(3)
C11 C15 C14 110.3(3)
C17 C15 C14 126.2(3)
C1 C16 C17 117.4(3)
C1 C16 C26 122.1(2)
C17 C16 C26 120.4(3)
C15 C17 C16 118.5(3)
C15 C17 C18 119.2(2)
C16 C17 C18 122.3(3)
C19 C18 C17 126.2(3)
C18 C19 C20 128.3(3)
C25 C20 C21 117.4(3)
C25 C20 C19 123.3(3)
C21 C20 C19 119.2(3)
C22 C21 C20 121.2(3)
C23 C22 C21 120.6(3)
C22 C23 C24 119.3(3)
C23 C24 C25 120.4(3)
C24 C25 C20 121.1(3)
C16 C26 C27 110.6(3)
C16 C26 C28 114.6(3)
C27 C26 C28 111.5(3)

loop_
_geom_bond_atom_site_label_1
_geom_bond_atom_site_label_2
_geom_bond_distance
S1 C4 1.744(3)
S1 C1 1.750(3)
F1 C12 1.351(4)
F2 C12 1.352(4)
F3 C13 1.342(3)
F4 C13 1.337(4)
F5 C14 1.355(3)
F6 C14 1.363(3)
C1 C16 1.400(4)
C1 C2 1.409(4)
C2 C11 1.411(4)
C2 C3 1.420(4)
C3 C4 1.352(4)
C4 C5 1.473(4)
C5 C10 1.390(4)
C5 C6 1.395(4)
C6 C7 1.380(4)
C7 C8 1.383(4)
C8 C9 1.374(4)
C9 C10 1.384(4)
C11 C15 1.373(4)
C11 C12 1.475(4)
C12 C13 1.545(4)
C13 C14 1.539(5)
C14 C15 1.496(4)
C15 C17 1.404(4)
C16 C17 1.406(4)
C16 C26 1.519(4)
C17 C18 1.486(4)
C18 C19 1.330(4)
C19 C20 1.469(4)
C20 C25 1.393(4)
C20 C21 1.396(4)
C21 C22 1.381(5)
C22 C23 1.373(5)
C23 C24 1.380(5)
C24 C25 1.388(4)
C26 C27 1.531(5)
C26 C28 1.534(4)

loop_
_geom_torsion_atom_site_label_1
_geom_torsion_atom_site_label_2
_geom_torsion_atom_site_label_3
_geom_torsion_atom_site_label_4
_geom_torsion
C4 S1 C1 C16 179.4(3)
C4 S1 C1 C2 -0.1(2)
C16 C1 C2 C11 1.0(4)
S1 C1 C2 C11 -179.5(2)
C16 C1 C2 C3 -178.9(3)
S1 C1 C2 C3 0.5(3)
C1 C2 C3 C4 -0.9(4)
C11 C2 C3 C4 179.2(3)
C2 C3 C4 C5 -178.2(3)
C2 C3 C4 S1 0.8(3)
C1 S1 C4 C3 -0.4(2)
C1 S1 C4 C5 178.7(2)
C3 C4 C5 C10 154.8(3)
S1 C4 C5 C10 -24.1(4)
C3 C4 C5 C6 -25.0(5)
S1 C4 C5 C6 156.1(2)
C10 C5 C6 C7 -1.0(5)
C4 C5 C6 C7 178.8(3)
C5 C6 C7 C8 0.3(5)
C6 C7 C8 C9 0.2(5)
C7 C8 C9 C10 0.1(5)
C8 C9 C10 C5 -0.8(5)
C6 C5 C10 C9 1.3(4)
C4 C5 C10 C9 -178.5(3)
C1 C2 C11 C15 0.4(4)
C3 C2 C11 C15 -179.6(3)
C1 C2 C11 C12 176.3(3)
C3 C2 C11 C12 -3.8(5)
C15 C11 C12 F1 -129.7(3)
C2 C11 C12 F1 54.3(4)
C15 C11 C12 F2 110.4(3)
C2 C11 C12 F2 -65.7(4)
C15 C11 C12 C13 -8.5(3)
C2 C11 C12 C13 175.4(3)
F1 C12 C13 F4 -99.8(3)
F2 C12 C13 F4 16.2(4)
C11 C12 C13 F4 137.1(3)
F1 C12 C13 F3 18.6(4)
F2 C12 C13 F3 134.7(3)
C11 C12 C13 F3 -104.4(3)
F1 C12 C13 C14 137.2(3)
F2 C12 C13 C14 -106.7(3)
C11 C12 C13 C14 14.1(3)
F4 C13 C14 F5 99.1(3)
F3 C13 C14 F5 -20.5(3)
C12 C13 C14 F5 -138.8(2)
F4 C13 C14 F6 -16.6(3)
F3 C13 C14 F6 -136.2(2)
C12 C13 C14 F6 105.5(3)
F4 C13 C14 C15 -136.8(2)
F3 C13 C14 C15 103.6(3)
C12 C13 C14 C15 -14.7(3)
C2 C11 C15 C17 -0.2(4)
C12 C11 C15 C17 -176.6(3)
C2 C11 C15 C14 175.5(2)
C12 C11 C15 C14 -1.0(3)
F5 C14 C15 C11 131.7(3)
F6 C14 C15 C11 -108.3(3)
C13 C14 C15 C11 10.1(3)
F5 C14 C15 C17 -52.8(4)
F6 C14 C15 C17 67.2(4)
C13 C14 C15 C17 -174.4(3)
C2 C1 C16 C17 -2.6(4)
S1 C1 C16 C17 178.0(2)
C2 C1 C16 C26 174.4(3)
S1 C1 C16 C26 -5.0(4)
C11 C15 C17 C16 -1.5(4)
C14 C15 C17 C16 -176.4(3)
C11 C15 C17 C18 177.2(3)
C14 C15 C17 C18 2.3(4)
C1 C16 C17 C15 2.7(4)
C26 C16 C17 C15 -174.3(3)
C1 C16 C17 C18 -175.9(3)
C26 C16 C17 C18 7.1(4)
C15 C17 C18 C19 -110.1(4)
C16 C17 C18 C19 68.5(4)
C17 C18 C19 C20 1.8(5)
C18 C19 C20 C25 28.3(5)
C18 C19 C20 C21 -153.6(3)
C25 C20 C21 C22 -1.2(5)
C19 C20 C21 C22 -179.5(3)
C20 C21 C22 C23 0.5(5)
C21 C22 C23 C24 0.3(5)
C22 C23 C24 C25 -0.4(5)
C23 C24 C25 C20 -0.3(5)
C21 C20 C25 C24 1.1(4)
C19 C20 C25 C24 179.3(3)
C1 C16 C26 C27 -67.9(3)
C17 C16 C26 C27 109.0(3)
C1 C16 C26 C28 59.1(4)
C17 C16 C26 C28 -124.0(3)
